data_6000723
loop_
_publ_author_name
'Gregory, D. H.'
'Barker, M. G.'
'Edwards, P. P.'
'Slaski, M.'
'Siddons, D. J.'

_publ_section_title
;
 Synthesis, structure, and magnetic properties of the new ternary nitride
 BaHfN2 and of the BaHf1-xZrxN2 solid solution
;
_journal_name_full 'Journal of Solid State Chemistry'
_journal_page_first 62
_journal_page_last 70
_journal_paper_doi 10.1006/jssc.1997.7686
_journal_volume 137
_journal_year 1998
_chemical_formula_sum 'Ba Hf N2'
_space_group_name_H-M_alt 'P 4/n m m'
_cell_angle_alpha 90.000
_cell_angle_beta 90.000
_cell_angle_gamma 90.000
_cell_length_a 4.1279
_cell_length_b 4.1279
_cell_length_c 8.3816
_cell_volume 142.82
_cod_database_code 6000723

loop_
_atom_site_label
_atom_site_fract_x
_atom_site_fract_y
_atom_site_fract_z
? ? ? ?
